data_4515656
loop_
_publ_author_name
'Pang, Shuai'
'Yang, Xing'
'Cao, Ze-Hun'
'Zhang, Yu-Long'
'Zhao, Yan'
'Huang, Yi-Yong'

_publ_section_title
;
 Intermolecular [2 + 2] Cycloaddition/Isomerization of Allenyl Imides and
 Unactivated Imines for the Synthesis of 1-Azadienes Catalyzed by a
 Ni(ClO4)2&#x00B7;6H2O Lewis Acid
;
_journal_issue 6
_journal_name_full 'ACS Catalysis'
_journal_page_first 5193
_journal_paper_doi 10.1021/acscatal.8b01454
_journal_volume 8
_journal_year 2018
_chemical_formula_sum 'C21 H20 N2 O3'
_chemical_formula_weight 348.39
_space_group_IT_number 14
_space_group_name_Hall '-P 2yn'
_space_group_name_H-M_alt 'P 1 21/n 1'
_symmetry_cell_setting monoclinic
_symmetry_space_group_name_H-M 'P 1 21/n 1'
_atom_sites_solution_hydrogens geom
_atom_sites_solution_primary direct
_atom_sites_solution_secondary difmap
_audit_creation_method SHELXL-97
_cell_angle_alpha 90.00
_cell_angle_beta 98.483(4)
_cell_angle_gamma 90.00
_cell_formula_units_Z 4
_cell_length_a 13.218(3)
_cell_length_b 8.696(2)
_cell_length_c 16.546(4)
_cell_measurement_reflns_used 1636
_cell_measurement_temperature 297(2)
_cell_measurement_theta_max 21.63
_cell_measurement_theta_min 2.65
_cell_volume 1881.1(8)
_computing_cell_refinement 'Bruker SAINT'
_computing_data_collection 'Bruker APEX2'
_computing_data_reduction 'Bruker SAINT'
_computing_molecular_graphics 'Bruker SHELXTL'
_computing_publication_material 'Bruker SHELXTL'
_computing_structure_refinement 'SHELXL-97 (Sheldrick, 1997)'
_computing_structure_solution 'SHELXS-97 (Sheldrick, 1990)'
_diffrn_ambient_temperature 297(2)
_diffrn_measured_fraction_theta_full 0.995
_diffrn_measured_fraction_theta_max 0.995
_diffrn_measurement_device_type 'Bruker APEX-II CCD'
_diffrn_measurement_method '\f and \w scans'
_diffrn_radiation_monochromator graphite
_diffrn_radiation_source 'fine-focus sealed tube'
_diffrn_radiation_type MoK\a
_diffrn_radiation_wavelength 0.71073
_diffrn_reflns_av_R_equivalents 0.0806
_diffrn_reflns_av_sigmaI/netI 0.0742
_diffrn_reflns_limit_h_max 16
_diffrn_reflns_limit_h_min -16
_diffrn_reflns_limit_k_max 10
_diffrn_reflns_limit_k_min -9
_diffrn_reflns_limit_l_max 20
_diffrn_reflns_limit_l_min -20
_diffrn_reflns_number 14427
_diffrn_reflns_theta_full 26.41
_diffrn_reflns_theta_max 26.41
_diffrn_reflns_theta_min 1.84
_diffrn_standards_number 0
_exptl_absorpt_coefficient_mu 0.083
_exptl_absorpt_correction_T_max 0.9975
_exptl_absorpt_correction_T_min 0.9876
_exptl_absorpt_correction_type none
_exptl_crystal_density_diffrn 1.230
_exptl_crystal_density_meas 0
_exptl_crystal_density_method 'not measured'
_exptl_crystal_F_000 736
_exptl_crystal_size_max 0.15
_exptl_crystal_size_mid 0.05
_exptl_crystal_size_min 0.03
_refine_diff_density_max 0.173
_refine_diff_density_min -0.179
_refine_diff_density_rms 0.042
_refine_ls_extinction_method none
_refine_ls_goodness_of_fit_ref 0.987
_refine_ls_hydrogen_treatment mixed
_refine_ls_matrix_type full
_refine_ls_number_parameters 236
_refine_ls_number_reflns 3850
_refine_ls_number_restraints 0
_refine_ls_restrained_S_all 0.987
_refine_ls_R_factor_all 0.1209
_refine_ls_R_factor_gt 0.0528
_refine_ls_shift/su_max 0.000
_refine_ls_shift/su_mean 0.000
_refine_ls_structure_factor_coef Fsqd
_refine_ls_weighting_details 'calc w=1/[\s^2^(Fo^2^)+(0.0622P)^2^+0.0000P] where P=(Fo^2^+2Fc^2^)/3'
_refine_ls_weighting_scheme calc
_refine_ls_wR_factor_gt 0.1151
_refine_ls_wR_factor_ref 0.1450
_reflns_number_gt 2000
_reflns_number_total 3850
_reflns_threshold_expression >2sigma(I)
_cod_data_source_file cs8b01454_si_003.cif
_cod_data_source_block mo_170318b_0m
_cod_depositor_comments
;
The following automatic conversions were performed:

data item '_symmetry_cell_setting' value 'Monoclinic' was changed to
'monoclinic' in accordance with the
/home/data/users/saulius/crontab/automatic-downloads/current/ACS/lib/dictionaries/cif_core.dic
dictionary named 'cif_core.dic' version 2.4.2 last updated on
2011-04-26.

Automatic conversion script
Id: cif_fix_values 6909 2019-04-08 15:41:33Z antanas 
;
_cod_original_cell_volume 1880.9(8)
_cod_original_sg_symbol_H-M P2(1)/n
_cod_database_code 4515656

loop_
_symmetry_equiv_pos_as_xyz
'x, y, z'
'-x+1/2, y+1/2, -z+1/2'
'-x, -y, -z'
'x-1/2, -y-1/2, z-1/2'

loop_
_atom_site_label
_atom_site_type_symbol
_atom_site_fract_x
_atom_site_fract_y
_atom_site_fract_z
_atom_site_U_iso_or_equiv
_atom_site_adp_type
_atom_site_occupancy
_atom_site_symmetry_multiplicity
_atom_site_calc_flag
_atom_site_refinement_flags
C1 C 0.51823(16) 0.4509(2) 0.23027(13) 0.0476(6) Uani 1 1 d .
C2 C 0.48079(17) 0.5394(3) 0.28836(14) 0.0583(6) Uani 1 1 d .
H2 H 0.5250 0.6035 0.3219 0.070 Uiso 1 1 calc R
C3 C 0.37887(19) 0.5343(3) 0.29750(17) 0.0743(8) Uani 1 1 d .
H3 H 0.3551 0.5946 0.3371 0.089 Uiso 1 1 calc R
C4 C 0.3127(2) 0.4414(4) 0.24881(18) 0.0771(8) Uani 1 1 d .
H4 H 0.2439 0.4384 0.2550 0.093 Uiso 1 1 calc R
C5 C 0.34819(19) 0.3527(3) 0.1909(2) 0.0817(9) Uani 1 1 d .
H5 H 0.3033 0.2891 0.1576 0.098 Uiso 1 1 calc R
C6 C 0.45037(17) 0.3568(3) 0.18152(17) 0.0679(7) Uani 1 1 d .
H6 H 0.4737 0.2956 0.1420 0.082 Uiso 1 1 calc R
C7 C 0.62657(15) 0.4620(2) 0.22097(13) 0.0477(5) Uani 1 1 d .
H7 H 0.6663 0.5295 0.2559 0.057 Uiso 1 1 calc R
C8 C 0.67402(15) 0.3861(2) 0.16799(13) 0.0471(5) Uani 1 1 d .
H8 H 0.6342 0.3191 0.1328 0.056 Uiso 1 1 calc R
C9 C 0.78180(14) 0.3963(2) 0.15896(13) 0.0416(5) Uani 1 1 d .
C10 C 0.85512(15) 0.4856(2) 0.22035(13) 0.0462(5) Uani 1 1 d .
H10 H 0.8243 0.5854 0.2295 0.055 Uiso 1 1 calc R
C11 C 0.87700(17) 0.4009(3) 0.30207(14) 0.0631(7) Uani 1 1 d .
H11A H 0.9176 0.3113 0.2959 0.095 Uiso 1 1 calc R
H11B H 0.8136 0.3704 0.3191 0.095 Uiso 1 1 calc R
H11C H 0.9135 0.4677 0.3424 0.095 Uiso 1 1 calc R
C12 C 0.95473(17) 0.5132(3) 0.18652(14) 0.0492(6) Uani 1 1 d .
C13 C 0.8756(2) 0.6971(3) 0.08201(16) 0.0627(7) Uani 1 1 d .
C14 C 1.0166(2) 0.7646(3) 0.02515(18) 0.0821(9) Uani 1 1 d .
H14A H 1.0498 0.8623 0.0394 0.099 Uiso 1 1 calc R
H14B H 1.0334 0.7318 -0.0273 0.099 Uiso 1 1 calc R
C15 C 1.05038(18) 0.6462(3) 0.08973(17) 0.0682(7) Uani 1 1 d .
H15A H 1.0740 0.5531 0.0661 0.082 Uiso 1 1 calc R
H15B H 1.1042 0.6856 0.1307 0.082 Uiso 1 1 calc R
C16 C 0.75695(14) 0.2454(3) 0.03990(12) 0.0443(5) Uani 1 1 d .
C17 C 0.70236(18) 0.3221(3) -0.02464(17) 0.0663(7) Uani 1 1 d .
H17 H 0.7024 0.4291 -0.0256 0.080 Uiso 1 1 calc R
C18 C 0.64727(19) 0.2411(4) -0.08824(17) 0.0766(8) Uani 1 1 d .
H18 H 0.6109 0.2940 -0.1321 0.092 Uiso 1 1 calc R
C19 C 0.64566(19) 0.0838(3) -0.08733(16) 0.0674(7) Uani 1 1 d .
H19 H 0.6078 0.0296 -0.1299 0.081 Uiso 1 1 calc R
C20 C 0.69959(19) 0.0085(3) -0.02404(16) 0.0646(7) Uani 1 1 d .
H20 H 0.6984 -0.0984 -0.0229 0.078 Uiso 1 1 calc R
C21 C 0.75648(18) 0.0879(3) 0.03906(14) 0.0559(6) Uani 1 1 d .
H21 H 0.7949 0.0339 0.0815 0.067 Uiso 1 1 calc R
N1 N 0.82056(12) 0.3260(2) 0.10251(11) 0.0470(5) Uani 1 1 d .
N2 N 0.95613(13) 0.6192(2) 0.12399(12) 0.0519(5) Uani 1 1 d .
O1 O 1.03339(12) 0.4489(2) 0.21310(11) 0.0683(5) Uani 1 1 d .
O2 O 0.78765(13) 0.6981(2) 0.09283(12) 0.0808(6) Uani 1 1 d .
O3 O 0.90790(14) 0.7785(2) 0.02172(12) 0.0918(7) Uani 1 1 d .

loop_
_atom_site_aniso_label
_atom_site_aniso_U_11
_atom_site_aniso_U_22
_atom_site_aniso_U_33
_atom_site_aniso_U_23
_atom_site_aniso_U_13
_atom_site_aniso_U_12
C1 0.0417(11) 0.0500(13) 0.0540(14) 0.0069(11) 0.0164(11) 0.0028(10)
C2 0.0519(13) 0.0715(16) 0.0546(15) -0.0039(12) 0.0175(12) 0.0053(12)
C3 0.0552(15) 0.100(2) 0.0738(19) 0.0015(16) 0.0292(14) 0.0182(15)
C4 0.0462(14) 0.100(2) 0.092(2) 0.0124(18) 0.0308(15) 0.0061(15)
C5 0.0498(15) 0.090(2) 0.108(2) -0.0105(17) 0.0210(16) -0.0155(14)
C6 0.0501(14) 0.0693(17) 0.089(2) -0.0164(14) 0.0253(14) -0.0063(12)
C7 0.0415(11) 0.0509(13) 0.0527(14) 0.0011(10) 0.0133(10) -0.0004(10)
C8 0.0384(11) 0.0520(13) 0.0522(14) -0.0041(10) 0.0112(10) -0.0030(10)
C9 0.0359(11) 0.0440(12) 0.0463(13) 0.0023(10) 0.0107(10) 0.0029(9)
C10 0.0407(11) 0.0503(13) 0.0494(13) -0.0050(11) 0.0122(10) -0.0001(10)
C11 0.0542(14) 0.0806(17) 0.0554(16) 0.0005(13) 0.0111(12) -0.0025(12)
C12 0.0408(12) 0.0493(13) 0.0579(15) -0.0113(11) 0.0085(11) -0.0042(10)
C13 0.0689(16) 0.0529(15) 0.0746(18) 0.0071(12) 0.0379(15) 0.0105(13)
C14 0.0827(19) 0.0775(19) 0.099(2) 0.0056(17) 0.0561(17) -0.0041(15)
C15 0.0543(14) 0.0719(17) 0.0861(19) -0.0096(15) 0.0361(14) -0.0098(13)
C16 0.0361(11) 0.0581(15) 0.0403(12) -0.0019(11) 0.0107(10) 0.0035(10)
C17 0.0618(15) 0.0657(16) 0.0678(18) 0.0075(14) -0.0019(14) 0.0024(13)
C18 0.0658(17) 0.100(2) 0.0581(17) 0.0176(16) -0.0113(14) 0.0061(16)
C19 0.0611(16) 0.084(2) 0.0543(17) -0.0135(14) -0.0001(13) -0.0017(14)
C20 0.0655(15) 0.0647(16) 0.0597(17) -0.0109(14) -0.0038(14) -0.0001(13)
C21 0.0594(14) 0.0616(16) 0.0446(14) 0.0006(12) 0.0002(11) 0.0051(12)
N1 0.0382(9) 0.0546(11) 0.0494(11) -0.0058(9) 0.0101(9) 0.0008(8)
N2 0.0439(10) 0.0521(11) 0.0640(13) 0.0000(10) 0.0224(9) -0.0009(9)
O1 0.0411(9) 0.0879(13) 0.0758(12) 0.0051(9) 0.0076(8) 0.0039(9)
O2 0.0632(11) 0.0864(13) 0.1014(15) 0.0321(10) 0.0413(10) 0.0266(9)
O3 0.0868(13) 0.0976(14) 0.1044(15) 0.0414(12) 0.0586(12) 0.0269(11)

loop_
_atom_type_symbol
_atom_type_description
_atom_type_scat_dispersion_real
_atom_type_scat_dispersion_imag
_atom_type_scat_source
C C 0.0033 0.0016 'International Tables Vol C Tables 4.2.6.8 and 6.1.1.4'
H H 0.0000 0.0000 'International Tables Vol C Tables 4.2.6.8 and 6.1.1.4'
N N 0.0061 0.0033 'International Tables Vol C Tables 4.2.6.8 and 6.1.1.4'
O O 0.0106 0.0060 'International Tables Vol C Tables 4.2.6.8 and 6.1.1.4'

loop_
_geom_angle_atom_site_label_1
_geom_angle_atom_site_label_2
_geom_angle_atom_site_label_3
_geom_angle
C2 C1 C6 117.9(2)
C2 C1 C7 119.5(2)
C6 C1 C7 122.5(2)
C3 C2 C1 121.0(2)
C3 C2 H2 119.5
C1 C2 H2 119.5
C4 C3 C2 120.4(2)
C4 C3 H3 119.8
C2 C3 H3 119.8
C3 C4 C5 119.5(2)
C3 C4 H4 120.3
C5 C4 H4 120.3
C4 C5 C6 120.4(3)
C4 C5 H5 119.8
C6 C5 H5 119.8
C5 C6 C1 120.7(2)
C5 C6 H6 119.7
C1 C6 H6 119.7
C8 C7 C1 127.0(2)
C8 C7 H7 116.5
C1 C7 H7 116.5
C7 C8 C9 127.0(2)
C7 C8 H8 116.5
C9 C8 H8 116.5
N1 C9 C8 123.13(19)
N1 C9 C10 116.63(17)
C8 C9 C10 120.15(18)
C9 C10 C12 109.71(17)
C9 C10 C11 111.44(18)
C12 C10 C11 109.85(17)
C9 C10 H10 108.6
C12 C10 H10 108.6
C11 C10 H10 108.6
C10 C11 H11A 109.5
C10 C11 H11B 109.5
H11A C11 H11B 109.5
C10 C11 H11C 109.5
H11A C11 H11C 109.5
H11B C11 H11C 109.5
O1 C12 N2 118.3(2)
O1 C12 C10 122.6(2)
N2 C12 C10 119.06(18)
O2 C13 O3 121.8(2)
O2 C13 N2 128.9(2)
O3 C13 N2 109.3(2)
O3 C14 C15 106.08(19)
O3 C14 H14A 110.5
C15 C14 H14A 110.5
O3 C14 H14B 110.5
C15 C14 H14B 110.5
H14A C14 H14B 108.7
N2 C15 C14 101.80(19)
N2 C15 H15A 111.4
C14 C15 H15A 111.4
N2 C15 H15B 111.4
C14 C15 H15B 111.4
H15A C15 H15B 109.3
C21 C16 C17 118.5(2)
C21 C16 N1 120.17(19)
C17 C16 N1 121.0(2)
C16 C17 C18 120.2(2)
C16 C17 H17 119.9
C18 C17 H17 119.9
C19 C18 C17 120.6(2)
C19 C18 H18 119.7
C17 C18 H18 119.7
C20 C19 C18 119.2(2)
C20 C19 H19 120.4
C18 C19 H19 120.4
C19 C20 C21 120.8(3)
C19 C20 H20 119.6
C21 C20 H20 119.6
C16 C21 C20 120.6(2)
C16 C21 H21 119.7
C20 C21 H21 119.7
C9 N1 C16 120.59(16)
C13 N2 C12 127.96(18)
C13 N2 C15 111.64(19)
C12 N2 C15 120.10(19)
C13 O3 C14 110.6(2)

loop_
_geom_bond_atom_site_label_1
_geom_bond_atom_site_label_2
_geom_bond_distance
C1 C2 1.379(3)
C1 C6 1.383(3)
C1 C7 1.466(3)
C2 C3 1.378(3)
C2 H2 0.9300
C3 C4 1.363(4)
C3 H3 0.9300
C4 C5 1.366(4)
C4 H4 0.9300
C5 C6 1.382(3)
C5 H5 0.9300
C6 H6 0.9300
C7 C8 1.326(3)
C7 H7 0.9300
C8 C9 1.457(3)
C8 H8 0.9300
C9 N1 1.284(2)
C9 C10 1.511(3)
C10 C12 1.524(3)
C10 C11 1.530(3)
C10 H10 0.9800
C11 H11A 0.9600
C11 H11B 0.9600
C11 H11C 0.9600
C12 O1 1.205(2)
C12 N2 1.388(3)
C13 O2 1.202(3)
C13 O3 1.343(3)
C13 N2 1.362(3)
C14 O3 1.434(3)
C14 C15 1.504(4)
C14 H14A 0.9700
C14 H14B 0.9700
C15 N2 1.462(3)
C15 H15A 0.9700
C15 H15B 0.9700
C16 C21 1.370(3)
C16 C17 1.371(3)
C16 N1 1.419(3)
C17 C18 1.381(4)
C17 H17 0.9300
C18 C19 1.368(4)
C18 H18 0.9300
C19 C20 1.347(3)
C19 H19 0.9300
C20 C21 1.378(3)
C20 H20 0.9300
C21 H21 0.9300

loop_
_geom_torsion_atom_site_label_1
_geom_torsion_atom_site_label_2
_geom_torsion_atom_site_label_3
_geom_torsion_atom_site_label_4
_geom_torsion
C6 C1 C2 C3 -0.1(3)
C7 C1 C2 C3 178.5(2)
C1 C2 C3 C4 -0.2(4)
C2 C3 C4 C5 0.2(4)
C3 C4 C5 C6 0.0(4)
C4 C5 C6 C1 -0.2(4)
C2 C1 C6 C5 0.2(4)
C7 C1 C6 C5 -178.3(2)
C2 C1 C7 C8 -179.5(2)
C6 C1 C7 C8 -0.9(4)
C1 C7 C8 C9 -179.6(2)
C7 C8 C9 N1 -175.4(2)
C7 C8 C9 C10 8.1(3)
N1 C9 C10 C12 17.6(3)
C8 C9 C10 C12 -165.72(19)
N1 C9 C10 C11 -104.3(2)
C8 C9 C10 C11 72.4(2)
C9 C10 C12 O1 -109.0(2)
C11 C10 C12 O1 13.8(3)
C9 C10 C12 N2 72.6(2)
C11 C10 C12 N2 -164.56(19)
O3 C14 C15 N2 -7.0(3)
C21 C16 C17 C18 0.9(3)
N1 C16 C17 C18 174.9(2)
C16 C17 C18 C19 0.6(4)
C17 C18 C19 C20 -0.8(4)
C18 C19 C20 C21 -0.4(4)
C17 C16 C21 C20 -2.1(3)
N1 C16 C21 C20 -176.17(19)
C19 C20 C21 C16 1.9(4)
C8 C9 N1 C16 6.4(3)
C10 C9 N1 C16 -176.95(18)
C21 C16 N1 C9 -107.7(2)
C17 C16 N1 C9 78.4(3)
O2 C13 N2 C12 4.7(4)
O3 C13 N2 C12 -174.7(2)
O2 C13 N2 C15 178.4(3)
O3 C13 N2 C15 -1.0(3)
O1 C12 N2 C13 175.6(2)
C10 C12 N2 C13 -6.0(3)
O1 C12 N2 C15 2.4(3)
C10 C12 N2 C15 -179.16(19)
C14 C15 N2 C13 5.1(3)
C14 C15 N2 C12 179.3(2)
O2 C13 O3 C14 176.6(2)
N2 C13 O3 C14 -3.9(3)
C15 C14 O3 C13 7.0(3)
